data_7131786
loop_
_publ_author_name
'Fern&#xe1;ndez-Buenestado, Marta'
'Somerville, Rosie J.'
'L&#xf3;pez-Serrano, Joaqu&#xed;n'
'Campos, Jes&#xfa;s'

_publ_section_title
;
 A genuine germylene PGeP pincer ligand for formic acid dehydrogenation
 with iridium.
;
_journal_name_full 'Chemical communications (Cambridge, England)'
_journal_paper_doi 10.1039/d3cc02447d
_journal_year 2023
_chemical_formula_sum 'C61 H64 B F24 Ge Ir N2 O P2'
_chemical_formula_weight 1634.68
_space_group_crystal_system triclinic
_space_group_IT_number 2
_space_group_name_Hall '-P 1'
_space_group_name_H-M_alt 'P -1'
_atom_sites_solution_hydrogens geom
_audit_creation_method SHELXL-2014/7
_audit_update_record
;
2023-05-11 deposited with the CCDC.	2023-06-15 downloaded from the CCDC.
;
_cell_angle_alpha 87.795(2)
_cell_angle_beta 82.652(2)
_cell_angle_gamma 87.704(2)
_cell_formula_units_Z 2
_cell_length_a 13.3461(6)
_cell_length_b 14.9886(7)
_cell_length_c 16.4410(7)
_cell_measurement_reflns_used 6780
_cell_measurement_temperature 193(2)
_cell_measurement_theta_max 24.71
_cell_measurement_theta_min 2.7
_cell_volume 3257.4(3)
_computing_cell_refinement 'Bruker APEX3'
_computing_data_collection 'Bruker APEX3'
_computing_data_reduction 'Bruker APEX3'
_computing_structure_refinement 'SHELXL-2014/7 (Sheldrick, 2014)'
_computing_structure_solution 'SHELXT 2014/5 (Sheldrick, 2014)'
_diffrn_ambient_temperature 193(2)
_diffrn_measured_fraction_theta_full 1.000
_diffrn_measured_fraction_theta_max 1.000
_diffrn_measurement_device_type 'Bruker D8Quest'
_diffrn_measurement_method '\f and \w scans'
_diffrn_radiation_type MoK\a
_diffrn_radiation_wavelength 0.71073
_diffrn_reflns_av_R_equivalents 0.1095
_diffrn_reflns_av_unetI/netI 0.0511
_diffrn_reflns_Laue_measured_fraction_full 1.000
_diffrn_reflns_Laue_measured_fraction_max 1.000
_diffrn_reflns_limit_h_max 16
_diffrn_reflns_limit_h_min -16
_diffrn_reflns_limit_k_max 17
_diffrn_reflns_limit_k_min -17
_diffrn_reflns_limit_l_max 19
_diffrn_reflns_limit_l_min -19
_diffrn_reflns_number 106971
_diffrn_reflns_point_group_measured_fraction_full 1.000
_diffrn_reflns_point_group_measured_fraction_max 1.000
_diffrn_reflns_theta_full 25.242
_diffrn_reflns_theta_max 25.249
_diffrn_reflns_theta_min 1.856
_diffrn_source 'IuS 3.0 Microfocus Source'
_exptl_absorpt_coefficient_mu 2.662
_exptl_absorpt_correction_T_max 0.7452
_exptl_absorpt_correction_T_min 0.5938
_exptl_absorpt_correction_type multi-scan
_exptl_absorpt_process_details ' Apex3 v2016.9-0 (Bruker, 2016)'
_exptl_crystal_colour yellow
_exptl_crystal_density_diffrn 1.667
_exptl_crystal_description plate
_exptl_crystal_F_000 1624
_exptl_crystal_size_max 0.12
_exptl_crystal_size_mid 0.11
_exptl_crystal_size_min 0.03
_refine_diff_density_max 1.565
_refine_diff_density_min -1.808
_refine_diff_density_rms 0.120
_refine_ls_extinction_method none
_refine_ls_goodness_of_fit_ref 1.063
_refine_ls_hydrogen_treatment constr
_refine_ls_matrix_type full
_refine_ls_number_parameters 883
_refine_ls_number_reflns 11779
_refine_ls_number_restraints 109
_refine_ls_restrained_S_all 1.068
_refine_ls_R_factor_all 0.0846
_refine_ls_R_factor_gt 0.0533
_refine_ls_shift/su_max 0.001
_refine_ls_shift/su_mean 0.000
_refine_ls_structure_factor_coef Fsqd
_refine_ls_weighting_details 'w=1/[\s^2^(Fo^2^)+(0.0561P)^2^+16.2434P] where P=(Fo^2^+2Fc^2^)/3'
_refine_ls_weighting_scheme calc
_refine_ls_wR_factor_gt 0.1223
_refine_ls_wR_factor_ref 0.1452
_reflns_Friedel_coverage 0.000
_reflns_number_gt 8787
_reflns_number_total 11779
_reflns_threshold_expression 'I > 2\s(I)'
_cod_data_source_file d3cc02447d3.cif
_cod_data_source_block jcm05822a
_cod_database_code 7131786
_shelx_shelxl_version_number 2014/7
_shelx_space_group_comment
;
The symmetry employed for this shelxl refinement is uniquely defined
by the following loop, which should always be used as a source of
symmetry information in preference to the above space-group names.
They are only intended as comments.
;

loop_
_space_group_symop_operation_xyz
'x, y, z'
'-x, -y, -z'

loop_
_atom_site_label
_atom_site_type_symbol
_atom_site_fract_x
_atom_site_fract_y
_atom_site_fract_z
_atom_site_U_iso_or_equiv
_atom_site_adp_type
_atom_site_occupancy
_atom_site_site_symmetry_order
_atom_site_calc_flag
_atom_site_refinement_flags_posn
_atom_site_refinement_flags_adp
_atom_site_refinement_flags_occupancy
_atom_site_disorder_assembly
_atom_site_disorder_group
Ir1 Ir 0.07430(6) 0.16726(3) 0.71423(4) 0.0309(2) Uani 0.805(3) 1 d . . P A 1
Ir1B Ir 0.1057(2) 0.18084(13) 0.73784(17) 0.0291(6) Uiso 0.195(3) 1 d . . P A 2
P1 P 0.21063(14) 0.06928(12) 0.66251(11) 0.0360(4) Uani 1 1 d . . . . .
P2 P -0.02297(15) 0.28484(12) 0.78086(11) 0.0370(4) Uani 1 1 d . . . . .
Ge1 Ge -0.00786(6) 0.05134(5) 0.79544(5) 0.0419(2) Uani 1 1 d . . . . .
N1 N -0.0286(5) -0.0639(4) 0.7764(4) 0.0431(15) Uani 1 1 d . . . . .
N2 N -0.0799(5) 0.0375(4) 0.8967(3) 0.0395(14) Uani 1 1 d . . . . .
O1 O -0.0511(7) 0.1525(6) 0.5707(5) 0.098(3) Uani 1 1 d . . . . .
C1 C -0.0898(6) -0.1038(5) 0.8425(5) 0.0442(18) Uani 1 1 d . . . . .
C2 C -0.1210(6) -0.1915(6) 0.8461(6) 0.054(2) Uani 1 1 d . . . . .
H2 H -0.1002 -0.2307 0.8027 0.065 Uiso 1 1 calc R U . . .
C3 C -0.1841(7) -0.2197(7) 0.9159(7) 0.067(3) Uani 1 1 d . . . . .
H3 H -0.2058 -0.2795 0.9199 0.080 Uiso 1 1 calc R U . . .
C4 C -0.2154(7) -0.1642(7) 0.9782(6) 0.064(3) Uani 1 1 d . . . . .
H4 H -0.2600 -0.1850 1.0241 0.076 Uiso 1 1 calc R U . . .
C5 C -0.1832(6) -0.0788(6) 0.9753(5) 0.057(2) Uani 1 1 d . . . . .
H5 H -0.2044 -0.0405 1.0195 0.068 Uiso 1 1 calc R U . . .
C6 C -0.1190(6) -0.0478(5) 0.9073(5) 0.0444(19) Uani 1 1 d . . . . .
C7 C -0.0026(6) -0.1116(6) 0.6998(5) 0.0488(19) Uani 1 1 d . . . . .
H7A H -0.0659 -0.1281 0.6796 0.059 Uiso 1 1 calc R U . . .
H7B H 0.0353 -0.1677 0.7119 0.059 Uiso 1 1 calc R U . . .
C8 C 0.0598(6) -0.0594(6) 0.6324(5) 0.048(2) Uani 1 1 d . . . . .
H8A H 0.0251 -0.0009 0.6235 0.058 Uiso 1 1 calc R U . . .
H8B H 0.0643 -0.0922 0.5809 0.058 Uiso 1 1 calc R U . . .
C9 C 0.1679(6) -0.0435(5) 0.6518(5) 0.049(2) Uani 1 1 d . . . . .
H9A H 0.2154 -0.0715 0.6080 0.059 Uiso 1 1 calc R U . . .
H9B H 0.1765 -0.0774 0.7035 0.059 Uiso 1 1 calc R U . . .
C10 C -0.0988(6) 0.1020(5) 0.9621(4) 0.0447(18) Uani 1 1 d . . . . .
H10A H -0.0718 0.0768 1.0117 0.054 Uiso 1 1 calc R U . . .
H10B H -0.1727 0.1123 0.9760 0.054 Uiso 1 1 calc R U . . .
C11 C -0.0510(6) 0.1896(6) 0.9378(4) 0.049(2) Uani 1 1 d . . . . .
H11A H 0.0209 0.1782 0.9162 0.058 Uiso 1 1 calc R U . . .
H11B H -0.0532 0.2258 0.9871 0.058 Uiso 1 1 calc R U . . .
C12 C -0.1030(6) 0.2434(5) 0.8726(4) 0.0412(17) Uani 1 1 d . . . . .
H12A H -0.1395 0.2954 0.8994 0.049 Uiso 1 1 calc R U . . .
H12B H -0.1544 0.2055 0.8544 0.049 Uiso 1 1 calc R U . . .
C13 C 0.2680(7) 0.1055(6) 0.5553(5) 0.064(3) Uani 1 1 d . . . . .
C14 C 0.1870(9) 0.0831(11) 0.4972(6) 0.117(5) Uani 1 1 d . . . . .
H14A H 0.1251 0.1196 0.5115 0.176 Uiso 1 1 calc R U . . .
H14B H 0.1715 0.0197 0.5043 0.176 Uiso 1 1 calc R U . . .
H14C H 0.2142 0.0962 0.4400 0.176 Uiso 1 1 calc R U . . .
C15 C 0.3642(7) 0.0526(6) 0.5227(5) 0.063(3) Uani 1 1 d . . . . .
H15A H 0.3807 0.0659 0.4638 0.095 Uiso 1 1 calc R U . . .
H15B H 0.3534 -0.0115 0.5319 0.095 Uiso 1 1 calc R U . . .
H15C H 0.4202 0.0695 0.5514 0.095 Uiso 1 1 calc R U . . .
C16 C 0.2872(11) 0.2019(7) 0.5469(7) 0.124(6) Uani 1 1 d . . . . .
H16A H 0.3321 0.2174 0.5866 0.186 Uiso 1 1 calc R U . . .
H16B H 0.2231 0.2362 0.5574 0.186 Uiso 1 1 calc R U . . .
H16C H 0.3193 0.2161 0.4912 0.186 Uiso 1 1 calc R U . . .
C17 C 0.3133(7) 0.0445(5) 0.7303(5) 0.053(2) Uani 1 1 d . . . . .
C18 C 0.3785(8) 0.1283(7) 0.7281(7) 0.083(3) Uani 1 1 d . . . . .
H18A H 0.3343 0.1822 0.7311 0.125 Uiso 1 1 calc R U . . .
H18B H 0.4251 0.1305 0.6770 0.125 Uiso 1 1 calc R U . . .
H18C H 0.4173 0.1251 0.7750 0.125 Uiso 1 1 calc R U . . .
C19 C 0.2653(9) 0.0254(8) 0.8165(6) 0.086(3) Uani 1 1 d . . . . .
H19A H 0.2233 -0.0269 0.8176 0.128 Uiso 1 1 calc R U . . .
H19B H 0.2232 0.0771 0.8361 0.128 Uiso 1 1 calc R U . . .
H19C H 0.3182 0.0133 0.8521 0.128 Uiso 1 1 calc R U . . .
C20 C 0.3826(6) -0.0367(6) 0.7040(6) 0.055(2) Uani 1 1 d . . . . .
H20A H 0.4274 -0.0513 0.7458 0.082 Uiso 1 1 calc R U . . .
H20B H 0.4233 -0.0226 0.6515 0.082 Uiso 1 1 calc R U . . .
H20C H 0.3412 -0.0880 0.6979 0.082 Uiso 1 1 calc R U . . .
C21 C 0.0564(8) 0.3741(6) 0.8194(7) 0.074(3) Uani 1 1 d . . . . .
C22 C 0.1524(9) 0.3231(8) 0.8582(8) 0.091(4) Uani 1 1 d . . . . .
H22A H 0.1991 0.3676 0.8715 0.137 Uiso 1 1 calc R U . . .
H22B H 0.1878 0.2824 0.8180 0.137 Uiso 1 1 calc R U . . .
H22C H 0.1272 0.2890 0.9082 0.137 Uiso 1 1 calc R U . . .
C23 C 0.1016(8) 0.4327(6) 0.7457(7) 0.073(3) Uani 1 1 d . . . . .
H23A H 0.0490 0.4741 0.7284 0.110 Uiso 1 1 calc R U . . .
H23B H 0.1279 0.3945 0.7001 0.110 Uiso 1 1 calc R U . . .
H23C H 0.1567 0.4668 0.7617 0.110 Uiso 1 1 calc R U . . .
C24 C 0.0061(9) 0.4224(8) 0.8892(7) 0.092(4) Uani 1 1 d . . . . .
H24A H 0.0552 0.4587 0.9113 0.139 Uiso 1 1 calc R U . . .
H24B H -0.0223 0.3797 0.9317 0.139 Uiso 1 1 calc R U . . .
H24C H -0.0483 0.4614 0.8715 0.139 Uiso 1 1 calc R U . . .
C25 C -0.1180(7) 0.3372(8) 0.7185(6) 0.074(3) Uani 1 1 d . . . . .
C26 C -0.0701(8) 0.3662(7) 0.6318(6) 0.073(3) Uani 1 1 d . . . . .
H26A H -0.0265 0.3173 0.6077 0.110 Uiso 1 1 calc R U . . .
H26B H -0.0298 0.4189 0.6350 0.110 Uiso 1 1 calc R U . . .
H26C H -0.1236 0.3808 0.5973 0.110 Uiso 1 1 calc R U . . .
C27 C -0.1994(9) 0.2757(9) 0.7139(7) 0.092(4) Uani 1 1 d . . . . .
H27A H -0.2467 0.3023 0.6781 0.137 Uiso 1 1 calc R U . . .
H27B H -0.2352 0.2645 0.7689 0.137 Uiso 1 1 calc R U . . .
H27C H -0.1707 0.2192 0.6915 0.137 Uiso 1 1 calc R U . . .
C28 C -0.1687(10) 0.4266(8) 0.7604(8) 0.105(5) Uani 1 1 d . . . . .
H28A H -0.2130 0.4566 0.7239 0.158 Uiso 1 1 calc R U . . .
H28B H -0.1155 0.4668 0.7697 0.158 Uiso 1 1 calc R U . . .
H28C H -0.2083 0.4106 0.8129 0.158 Uiso 1 1 calc R U . . .
C29 C -0.0034(8) 0.1601(6) 0.6247(6) 0.067(3) Uani 1 1 d . . . . .
C30 C 0.4163(5) 0.2402(4) 0.2229(4) 0.0311(15) Uani 1 1 d . . . . .
C31 C 0.4660(5) 0.2290(4) 0.1438(4) 0.0318(15) Uani 1 1 d . . . . .
H31 H 0.5001 0.2784 0.1167 0.038 Uiso 1 1 calc R U . . .
C32 C 0.4685(6) 0.1502(5) 0.1029(4) 0.0389(17) Uani 1 1 d . . . . .
C33 C 0.4161(6) 0.0775(5) 0.1395(4) 0.0423(18) Uani 1 1 d . . . . .
H33 H 0.4145 0.0237 0.1111 0.051 Uiso 1 1 calc R U . . .
C34 C 0.3666(5) 0.0856(4) 0.2176(4) 0.0344(15) Uani 1 1 d . . . . .
C35 C 0.3658(5) 0.1658(4) 0.2593(4) 0.0331(15) Uani 1 1 d . . . . .
H35 H 0.3303 0.1696 0.3130 0.040 Uiso 1 1 calc R U . . .
C36 C 0.5286(8) 0.1410(5) 0.0200(5) 0.057(2) Uani 1 1 d . . . . .
C37 C 0.3144(6) 0.0065(5) 0.2601(5) 0.0469(19) Uani 1 1 d . . . . .
C38 C 0.5435(5) 0.3156(4) 0.3001(4) 0.0295(14) Uani 1 1 d . . . . .
C39 C 0.6299(5) 0.3262(4) 0.2437(4) 0.0327(15) Uani 1 1 d . . . . .
H39 H 0.6217 0.3487 0.1901 0.039 Uiso 1 1 calc R U . . .
C40 C 0.7266(5) 0.3058(5) 0.2616(5) 0.0405(17) Uani 1 1 d . . . . .
C41 C 0.7422(6) 0.2761(5) 0.3405(5) 0.0431(18) Uani 1 1 d . . . . .
H41 H 0.8085 0.2632 0.3540 0.052 Uiso 1 1 calc R U . . .
C42 C 0.6593(6) 0.2662(5) 0.3979(4) 0.0406(18) Uani 1 1 d . . . . .
C43 C 0.5608(6) 0.2827(4) 0.3779(4) 0.0356(16) Uani 1 1 d . . . . .
H43 H 0.5048 0.2712 0.4182 0.043 Uiso 1 1 calc R U . . .
C44 C 0.8132(6) 0.3111(6) 0.1952(5) 0.053(2) Uani 1 1 d . . . . .
C45 C 0.6732(9) 0.2390(6) 0.4844(5) 0.068(3) Uani 1 1 d . U . . .
C46 C 0.3435(5) 0.3551(4) 0.3462(4) 0.0281(14) Uani 1 1 d . . . . .
C47 C 0.2407(5) 0.3401(4) 0.3426(4) 0.0307(15) Uani 1 1 d . . . . .
H47 H 0.2232 0.3085 0.2978 0.037 Uiso 1 1 calc R U . . .
C48 C 0.1634(5) 0.3694(4) 0.4017(4) 0.0321(15) Uani 1 1 d . . . . .
C49 C 0.1863(5) 0.4161(4) 0.4682(4) 0.0318(15) Uani 1 1 d . . . . .
H49 H 0.1343 0.4365 0.5089 0.038 Uiso 1 1 calc R U . . .
C50 C 0.2862(5) 0.4320(4) 0.4733(4) 0.0313(15) Uani 1 1 d . . . . .
C51 C 0.3616(5) 0.4030(4) 0.4139(4) 0.0318(15) Uani 1 1 d . . . . .
H51 H 0.4295 0.4161 0.4193 0.038 Uiso 1 1 calc R U . . .
C52 C 0.0566(6) 0.3508(5) 0.3943(4) 0.0416(17) Uani 1 1 d . . . . .
C53 C 0.3122(6) 0.4786(6) 0.5463(5) 0.0477(19) Uani 1 1 d . . . . .
C54 C 0.4298(5) 0.4216(4) 0.2100(4) 0.0287(14) Uani 1 1 d . U . . .
C55 C 0.3794(5) 0.4283(4) 0.1402(4) 0.0314(14) Uani 1 1 d . U . . .
H55 H 0.3459 0.3777 0.1255 0.038 Uiso 1 1 calc R U . . .
C56 C 0.3766(5) 0.5060(5) 0.0918(4) 0.0340(15) Uani 1 1 d . . . . .
C57 C 0.4215(5) 0.5820(5) 0.1135(4) 0.0396(17) Uani 1 1 d . . . . .
H57 H 0.4185 0.6361 0.0817 0.047 Uiso 1 1 calc R U . . .
C58 C 0.4707(6) 0.5770(4) 0.1827(4) 0.0380(16) Uani 1 1 d . . . . .
C59 C 0.4745(5) 0.4998(4) 0.2294(4) 0.0344(15) Uani 1 1 d . . . . .
H59 H 0.5087 0.4991 0.2767 0.041 Uiso 1 1 calc R U . . .
C60 C 0.3224(6) 0.5107(6) 0.0181(5) 0.0468(19) Uani 1 1 d . . . . .
C61 C 0.5182(6) 0.6597(5) 0.2073(5) 0.061(3) Uani 1 1 d D . . . .
F1 F 0.5993(5) 0.0756(4) 0.0189(3) 0.0825(18) Uani 1 1 d . . . . .
F2 F 0.4729(5) 0.1175(5) -0.0363(3) 0.094(2) Uani 1 1 d . . . . .
F3 F 0.5761(7) 0.2127(4) -0.0073(4) 0.122(3) Uani 1 1 d . . . . .
F4 F 0.2925(6) -0.0533(4) 0.2089(4) 0.104(2) Uani 1 1 d . . . . .
F5 F 0.2271(4) 0.0266(4) 0.3032(4) 0.0814(18) Uani 1 1 d . . . . .
F6 F 0.3686(4) -0.0349(4) 0.3131(4) 0.0820(18) Uani 1 1 d . . . . .
F7 F 0.8325(6) 0.2333(6) 0.1594(5) 0.133(3) Uani 1 1 d . . . . .
F8 F 0.8019(4) 0.3713(6) 0.1384(4) 0.124(3) Uani 1 1 d . . . . .
F9 F 0.8996(4) 0.3285(5) 0.2209(4) 0.0881(19) Uani 1 1 d . . . . .
F10 F 0.6117(8) 0.1736(6) 0.5132(5) 0.148(3) Uani 1 1 d . U . . .
F11 F 0.7579(6) 0.2017(7) 0.4941(4) 0.142(3) Uani 1 1 d . U . . .
F12 F 0.6475(8) 0.2969(5) 0.5366(3) 0.138(3) Uani 1 1 d . U . . .
F13 F 0.0303(4) 0.2712(3) 0.4271(4) 0.0739(16) Uani 1 1 d . . . . .
F14 F 0.0383(4) 0.3495(4) 0.3168(3) 0.0772(17) Uani 1 1 d . . . . .
F15 F -0.0094(3) 0.4090(3) 0.4316(3) 0.0646(14) Uani 1 1 d . . . . .
F16 F 0.2399(4) 0.5323(4) 0.5789(4) 0.0809(18) Uani 1 1 d . . . . .
F17 F 0.3944(4) 0.5241(4) 0.5309(3) 0.0761(17) Uani 1 1 d . . . . .
F18 F 0.3270(6) 0.4200(4) 0.6078(4) 0.107(2) Uani 1 1 d . . . . .
F19 F 0.2359(5) 0.5382(10) 0.0279(4) 0.211(7) Uani 1 1 d . . . . .
F20 F 0.3702(5) 0.5540(6) -0.0443(3) 0.116(3) Uani 1 1 d . . . . .
F21 F 0.3229(8) 0.4340(5) -0.0172(5) 0.148(4) Uani 1 1 d . . . . .
B1 B 0.4316(6) 0.3311(5) 0.2708(4) 0.0284(16) Uani 1 1 d . . . . .
F22 F 0.4703(12) 0.6958(16) 0.2699(15) 0.157(13) Uani 0.53(2) 1 d D U P B 1
F23 F 0.538(2) 0.7166(13) 0.1500(11) 0.149(12) Uani 0.53(2) 1 d D U P B 1
F24 F 0.6070(10) 0.6372(9) 0.2312(12) 0.086(5) Uani 0.53(2) 1 d D U P B 1
F22B F 0.5972(13) 0.6813(13) 0.1597(17) 0.144(13) Uani 0.47(2) 1 d D U P B 2
F23B F 0.537(3) 0.6594(11) 0.2807(10) 0.147(13) Uani 0.47(2) 1 d D U P B 2
F24B F 0.4580(10) 0.7322(8) 0.2009(12) 0.069(5) Uani 0.47(2) 1 d D U P B 2

loop_
_atom_site_aniso_label
_atom_site_aniso_U_11
_atom_site_aniso_U_22
_atom_site_aniso_U_33
_atom_site_aniso_U_23
_atom_site_aniso_U_13
_atom_site_aniso_U_12
Ir1 0.0348(3) 0.0270(2) 0.0293(3) -0.00237(16) 0.0001(2) 0.00699(17)
P1 0.0419(11) 0.0311(9) 0.0313(9) 0.0009(7) 0.0048(8) 0.0124(8)
P2 0.0398(10) 0.0304(9) 0.0370(10) -0.0032(7) 0.0074(8) 0.0073(8)
Ge1 0.0485(5) 0.0346(4) 0.0380(4) 0.0032(3) 0.0085(3) 0.0069(3)
N1 0.040(4) 0.044(4) 0.045(4) -0.001(3) -0.005(3) 0.003(3)
N2 0.039(3) 0.044(4) 0.035(3) 0.005(3) -0.003(3) -0.002(3)
O1 0.123(7) 0.107(6) 0.071(5) -0.020(4) -0.050(5) 0.034(5)
C1 0.037(4) 0.050(5) 0.047(4) 0.013(4) -0.012(3) -0.007(3)
C2 0.053(5) 0.046(5) 0.066(6) -0.003(4) -0.014(4) -0.010(4)
C3 0.054(6) 0.062(6) 0.087(7) 0.019(5) -0.023(5) -0.026(5)
C4 0.055(6) 0.075(7) 0.060(6) 0.021(5) -0.008(4) -0.017(5)
C5 0.052(5) 0.073(6) 0.044(5) 0.020(4) -0.009(4) -0.010(4)
C6 0.035(4) 0.058(5) 0.040(4) 0.016(4) -0.010(3) -0.004(4)
C7 0.043(5) 0.051(5) 0.054(5) -0.014(4) -0.010(4) 0.002(4)
C8 0.044(5) 0.058(5) 0.045(4) -0.017(4) -0.012(4) 0.010(4)
C9 0.040(4) 0.051(5) 0.057(5) -0.016(4) -0.006(4) 0.012(4)
C10 0.051(5) 0.057(5) 0.024(4) 0.000(3) 0.002(3) 0.000(4)
C11 0.056(5) 0.063(5) 0.026(4) -0.001(3) -0.002(3) -0.007(4)
C12 0.038(4) 0.041(4) 0.043(4) -0.010(3) 0.004(3) 0.003(3)
C13 0.063(6) 0.067(6) 0.052(5) 0.018(4) 0.019(4) 0.026(5)
C14 0.093(9) 0.216(17) 0.038(6) 0.027(8) -0.004(6) 0.012(10)
C15 0.065(6) 0.067(6) 0.050(5) -0.009(4) 0.027(4) 0.005(5)
C16 0.169(13) 0.069(7) 0.098(9) 0.052(7) 0.088(9) 0.057(8)
C17 0.061(6) 0.042(4) 0.059(5) -0.013(4) -0.022(4) 0.008(4)
C18 0.082(8) 0.068(7) 0.105(9) -0.027(6) -0.019(6) -0.017(6)
C19 0.113(9) 0.098(8) 0.047(6) 0.003(5) -0.024(6) 0.023(7)
C20 0.048(5) 0.051(5) 0.069(6) -0.002(4) -0.025(4) 0.009(4)
C21 0.084(7) 0.054(6) 0.081(7) -0.025(5) 0.015(6) -0.022(5)
C22 0.078(8) 0.097(9) 0.106(9) -0.029(7) -0.028(7) -0.020(7)
C23 0.076(7) 0.042(5) 0.097(8) -0.003(5) 0.012(6) -0.011(5)
C24 0.094(9) 0.095(9) 0.091(8) -0.038(7) -0.003(7) -0.029(7)
C25 0.052(6) 0.100(8) 0.063(6) 0.022(5) 0.003(5) 0.028(5)
C26 0.077(7) 0.078(7) 0.058(6) 0.025(5) 0.000(5) 0.030(5)
C27 0.077(8) 0.138(11) 0.067(7) 0.021(7) -0.035(6) -0.024(8)
C28 0.111(10) 0.094(9) 0.097(9) 0.009(7) 0.014(7) 0.062(8)
C29 0.082(7) 0.064(6) 0.052(5) -0.004(4) -0.008(5) 0.022(5)
C30 0.037(4) 0.029(3) 0.029(3) -0.006(3) -0.013(3) 0.004(3)
C31 0.044(4) 0.025(3) 0.026(3) -0.007(3) -0.007(3) 0.004(3)
C32 0.054(5) 0.033(4) 0.030(4) -0.010(3) -0.007(3) 0.007(3)
C33 0.057(5) 0.033(4) 0.039(4) -0.011(3) -0.015(4) 0.004(3)
C34 0.043(4) 0.025(3) 0.038(4) -0.003(3) -0.012(3) 0.001(3)
C35 0.033(4) 0.034(4) 0.032(4) -0.006(3) -0.007(3) 0.005(3)
C36 0.105(8) 0.029(4) 0.035(4) -0.009(3) -0.002(4) 0.004(4)
C37 0.052(5) 0.039(4) 0.051(5) -0.008(4) -0.011(4) 0.000(4)
C38 0.035(4) 0.026(3) 0.029(3) -0.008(3) -0.008(3) 0.004(3)
C39 0.034(4) 0.035(4) 0.030(3) -0.005(3) -0.009(3) 0.002(3)
C40 0.037(4) 0.038(4) 0.048(4) -0.001(3) -0.014(3) 0.006(3)
C41 0.050(5) 0.032(4) 0.051(5) -0.011(3) -0.024(4) 0.009(3)
C42 0.055(5) 0.030(4) 0.041(4) -0.007(3) -0.023(4) 0.013(3)
C43 0.045(4) 0.033(4) 0.030(3) -0.009(3) -0.008(3) 0.005(3)
C44 0.033(4) 0.071(6) 0.057(5) -0.004(5) -0.011(4) 0.003(4)
C45 0.107(7) 0.055(5) 0.045(5) -0.003(4) -0.028(5) 0.032(5)
C46 0.036(4) 0.022(3) 0.028(3) -0.001(3) -0.010(3) 0.003(3)
C47 0.045(4) 0.021(3) 0.027(3) -0.005(3) -0.010(3) 0.003(3)
C48 0.034(4) 0.027(3) 0.035(4) 0.005(3) -0.006(3) 0.005(3)
C49 0.036(4) 0.027(3) 0.031(3) -0.003(3) 0.000(3) 0.007(3)
C50 0.041(4) 0.024(3) 0.028(3) -0.004(3) -0.002(3) 0.000(3)
C51 0.035(4) 0.029(3) 0.032(4) -0.004(3) -0.008(3) 0.001(3)
C52 0.039(4) 0.046(4) 0.040(4) -0.001(3) -0.005(3) 0.002(3)
C53 0.050(5) 0.053(5) 0.040(4) -0.018(4) 0.002(4) -0.003(4)
C54 0.026(3) 0.032(3) 0.028(3) -0.007(3) -0.003(3) 0.005(3)
C55 0.031(4) 0.030(3) 0.033(3) -0.009(3) -0.006(3) 0.004(3)
C56 0.031(4) 0.044(4) 0.026(3) 0.002(3) -0.003(3) 0.010(3)
C57 0.040(4) 0.037(4) 0.041(4) 0.007(3) -0.006(3) 0.000(3)
C58 0.041(4) 0.028(4) 0.047(4) -0.003(3) -0.013(3) -0.003(3)
C59 0.039(4) 0.033(4) 0.032(4) -0.005(3) -0.008(3) 0.002(3)
C60 0.049(5) 0.058(5) 0.034(4) 0.002(4) -0.008(3) 0.002(4)
C61 0.071(7) 0.038(5) 0.082(7) 0.006(5) -0.036(6) -0.011(4)
F1 0.094(4) 0.093(4) 0.054(3) -0.011(3) 0.008(3) 0.034(3)
F2 0.103(5) 0.146(6) 0.034(3) -0.027(3) -0.016(3) 0.024(4)
F3 0.225(9) 0.061(4) 0.062(4) -0.017(3) 0.064(5) -0.033(5)
F4 0.176(7) 0.058(4) 0.081(4) -0.016(3) -0.004(4) -0.062(4)
F5 0.057(3) 0.056(3) 0.124(5) 0.016(3) 0.014(3) -0.006(3)
F6 0.065(3) 0.070(4) 0.112(5) 0.049(3) -0.027(3) -0.010(3)
F7 0.112(6) 0.132(6) 0.143(7) -0.085(6) 0.066(5) -0.040(5)
F8 0.050(4) 0.215(9) 0.094(5) 0.084(5) 0.007(3) 0.023(4)
F9 0.039(3) 0.125(5) 0.103(5) 0.005(4) -0.019(3) -0.013(3)
F10 0.216(8) 0.147(6) 0.094(5) 0.068(5) -0.081(6) -0.048(7)
F11 0.135(5) 0.233(9) 0.059(4) 0.001(5) -0.046(4) 0.106(6)
F12 0.272(10) 0.106(5) 0.039(3) -0.026(3) -0.052(5) 0.091(5)
F13 0.057(3) 0.054(3) 0.114(5) 0.007(3) -0.019(3) -0.017(3)
F14 0.048(3) 0.132(5) 0.057(3) -0.016(3) -0.023(2) 0.001(3)
F15 0.038(3) 0.069(3) 0.085(4) -0.020(3) -0.003(2) 0.011(2)
F16 0.060(3) 0.095(4) 0.089(4) -0.071(3) 0.004(3) 0.002(3)
F17 0.057(3) 0.098(4) 0.074(4) -0.053(3) 0.008(3) -0.025(3)
F18 0.184(8) 0.094(5) 0.053(3) -0.011(3) -0.056(4) -0.010(5)
F19 0.060(4) 0.53(2) 0.044(4) -0.063(7) -0.029(3) 0.115(8)
F20 0.101(5) 0.202(8) 0.046(3) 0.036(4) -0.021(3) -0.015(5)
F21 0.258(11) 0.108(6) 0.106(6) -0.002(5) -0.131(7) -0.018(6)
B1 0.032(4) 0.030(4) 0.023(4) -0.009(3) -0.003(3) 0.005(3)
F22 0.093(13) 0.15(2) 0.23(3) -0.15(2) 0.044(16) -0.042(12)
F23 0.26(3) 0.090(14) 0.127(16) 0.071(13) -0.133(18) -0.115(17)
F24 0.084(10) 0.068(9) 0.118(14) 0.002(9) -0.044(9) -0.036(7)
F22B 0.059(11) 0.091(17) 0.27(3) -0.081(19) 0.062(16) -0.054(11)
F23B 0.32(4) 0.052(11) 0.109(16) 0.018(11) -0.14(2) -0.069(18)
F24B 0.081(10) 0.035(6) 0.094(12) -0.011(7) -0.020(9) -0.008(6)

loop_
_atom_type_symbol
_atom_type_description
_atom_type_scat_dispersion_real
_atom_type_scat_dispersion_imag
_atom_type_scat_source
C C 0.0033 0.0016 'International Tables Vol C Tables 4.2.6.8 and 6.1.1.4'
H H 0.0000 0.0000 'International Tables Vol C Tables 4.2.6.8 and 6.1.1.4'
B B 0.0013 0.0007 'International Tables Vol C Tables 4.2.6.8 and 6.1.1.4'
F F 0.0171 0.0103 'International Tables Vol C Tables 4.2.6.8 and 6.1.1.4'
Ge Ge 0.1547 1.8001 'International Tables Vol C Tables 4.2.6.8 and 6.1.1.4'
Ir Ir -1.4442 7.9887 'International Tables Vol C Tables 4.2.6.8 and 6.1.1.4'
N N 0.0061 0.0033 'International Tables Vol C Tables 4.2.6.8 and 6.1.1.4'
O O 0.0106 0.0060 'International Tables Vol C Tables 4.2.6.8 and 6.1.1.4'
P P 0.1023 0.0942 'International Tables Vol C Tables 4.2.6.8 and 6.1.1.4'

loop_
_geom_angle_atom_site_label_1
_geom_angle_atom_site_label_2
_geom_angle_atom_site_label_3
_geom_angle
_geom_angle_site_symmetry_1
_geom_angle_site_symmetry_3
_geom_angle_publ_flag
C29 Ir1 P2 96.7(3) . . ?
C29 Ir1 Ge1 95.6(3) . . ?
P2 Ir1 Ge1 95.34(5) . . ?
C29 Ir1 P1 97.1(3) . . ?
P2 Ir1 P1 163.43(9) . . ?
Ge1 Ir1 P1 92.33(5) . . ?
P2 Ir1B P1 163.9(2) . . ?
P2 Ir1B C29 82.3(2) . . ?
P1 Ir1B C29 81.6(2) . . ?
P2 Ir1B Ge1 90.51(8) . . ?
P1 Ir1B Ge1 86.47(9) . . ?
C29 Ir1B Ge1 76.9(3) . . ?
C9 P1 C17 100.3(4) . . ?
C9 P1 C13 104.8(4) . . ?
C17 P1 C13 110.4(4) . . ?
C9 P1 Ir1 111.5(3) . . ?
C17 P1 Ir1 117.0(3) . . ?
C13 P1 Ir1 111.8(3) . . ?
C9 P1 Ir1B 122.1(3) . . ?
C17 P1 Ir1B 102.3(3) . . ?
C13 P1 Ir1B 115.6(3) . . ?
C12 P2 C25 102.1(4) . . ?
C12 P2 C21 105.0(4) . . ?
C25 P2 C21 110.6(5) . . ?
C12 P2 Ir1B 111.3(2) . . ?
C25 P2 Ir1B 127.0(3) . . ?
C21 P2 Ir1B 99.3(3) . . ?
C12 P2 Ir1 111.3(2) . . ?
C25 P2 Ir1 113.2(4) . . ?
C21 P2 Ir1 113.8(3) . . ?
N1 Ge1 N2 89.3(3) . . ?
N1 Ge1 Ir1 132.9(2) . . ?
N2 Ge1 Ir1 137.8(2) . . ?
N1 Ge1 Ir1B 140.2(2) . . ?
N2 Ge1 Ir1B 128.8(2) . . ?
C1 N1 C7 120.0(7) . . ?
C1 N1 Ge1 111.1(5) . . ?
C7 N1 Ge1 128.3(5) . . ?
C6 N2 C10 120.8(6) . . ?
C6 N2 Ge1 110.6(5) . . ?
C10 N2 Ge1 128.6(5) . . ?
C6 C1 C2 120.5(7) . . ?
C6 C1 N1 114.2(7) . . ?
C2 C1 N1 125.2(8) . . ?
C1 C2 C3 117.6(9) . . ?
C1 C2 H2 121.2 . . ?
C3 C2 H2 121.2 . . ?
C4 C3 C2 121.9(9) . . ?
C4 C3 H3 119.0 . . ?
C2 C3 H3 119.0 . . ?
C3 C4 C5 120.4(9) . . ?
C3 C4 H4 119.8 . . ?
C5 C4 H4 119.8 . . ?
C4 C5 C6 119.8(9) . . ?
C4 C5 H5 120.1 . . ?
C6 C5 H5 120.1 . . ?
C1 C6 C5 119.6(8) . . ?
C1 C6 N2 114.6(7) . . ?
C5 C6 N2 125.7(8) . . ?
N1 C7 C8 114.5(7) . . ?
N1 C7 H7A 108.6 . . ?
C8 C7 H7A 108.6 . . ?
N1 C7 H7B 108.6 . . ?
C8 C7 H7B 108.6 . . ?
H7A C7 H7B 107.6 . . ?
C7 C8 C9 113.1(7) . . ?
C7 C8 H8A 109.0 . . ?
C9 C8 H8A 109.0 . . ?
C7 C8 H8B 109.0 . . ?
C9 C8 H8B 109.0 . . ?
H8A C8 H8B 107.8 . . ?
C8 C9 P1 121.2(6) . . ?
C8 C9 H9A 107.0 . . ?
P1 C9 H9A 107.0 . . ?
C8 C9 H9B 107.0 . . ?
P1 C9 H9B 107.0 . . ?
H9A C9 H9B 106.8 . . ?
N2 C10 C11 112.2(6) . . ?
N2 C10 H10A 109.2 . . ?
C11 C10 H10A 109.2 . . ?
N2 C10 H10B 109.2 . . ?
C11 C10 H10B 109.2 . . ?
H10A C10 H10B 107.9 . . ?
C10 C11 C12 113.2(7) . . ?
C10 C11 H11A 108.9 . . ?
C12 C11 H11A 108.9 . . ?
C10 C11 H11B 108.9 . . ?
C12 C11 H11B 108.9 . . ?
H11A C11 H11B 107.7 . . ?
C11 C12 P2 117.7(5) . . ?
C11 C12 H12A 107.9 . . ?
P2 C12 H12A 107.9 . . ?
C11 C12 H12B 107.9 . . ?
P2 C12 H12B 107.9 . . ?
H12A C12 H12B 107.2 . . ?
C16 C13 C15 109.2(8) . . ?
C16 C13 C14 108.9(10) . . ?
C15 C13 C14 105.3(9) . . ?
C16 C13 P1 113.2(7) . . ?
C15 C13 P1 114.5(6) . . ?
C14 C13 P1 105.3(7) . . ?
C13 C14 H14A 109.5 . . ?
C13 C14 H14B 109.5 . . ?
H14A C14 H14B 109.5 . . ?
C13 C14 H14C 109.5 . . ?
H14A C14 H14C 109.5 . . ?
H14B C14 H14C 109.5 . . ?
C13 C15 H15A 109.5 . . ?
C13 C15 H15B 109.5 . . ?
H15A C15 H15B 109.5 . . ?
C13 C15 H15C 109.5 . . ?
H15A C15 H15C 109.5 . . ?
H15B C15 H15C 109.5 . . ?
C13 C16 H16A 109.5 . . ?
C13 C16 H16B 109.5 . . ?
H16A C16 H16B 109.5 . . ?
C13 C16 H16C 109.5 . . ?
H16A C16 H16C 109.5 . . ?
H16B C16 H16C 109.5 . . ?
C19 C17 C20 107.4(8) . . ?
C19 C17 C18 109.6(8) . . ?
C20 C17 C18 108.9(8) . . ?
C19 C17 P1 109.1(7) . . ?
C20 C17 P1 113.6(6) . . ?
C18 C17 P1 108.2(6) . . ?
C17 C18 H18A 109.5 . . ?
C17 C18 H18B 109.5 . . ?
H18A C18 H18B 109.5 . . ?
C17 C18 H18C 109.5 . . ?
H18A C18 H18C 109.5 . . ?
H18B C18 H18C 109.5 . . ?
C17 C19 H19A 109.5 . . ?
C17 C19 H19B 109.5 . . ?
H19A C19 H19B 109.5 . . ?
C17 C19 H19C 109.5 . . ?
H19A C19 H19C 109.5 . . ?
H19B C19 H19C 109.5 . . ?
C17 C20 H20A 109.5 . . ?
C17 C20 H20B 109.5 . . ?
H20A C20 H20B 109.5 . . ?
C17 C20 H20C 109.5 . . ?
H20A C20 H20C 109.5 . . ?
H20B C20 H20C 109.5 . . ?
C24 C21 C23 115.5(9) . . ?
C24 C21 C22 102.1(10) . . ?
C23 C21 C22 106.8(9) . . ?
C24 C21 P2 114.6(8) . . ?
C23 C21 P2 109.0(7) . . ?
C22 C21 P2 108.0(7) . . ?
C21 C22 H22A 109.5 . . ?
C21 C22 H22B 109.5 . . ?
H22A C22 H22B 109.5 . . ?
C21 C22 H22C 109.5 . . ?
H22A C22 H22C 109.5 . . ?
H22B C22 H22C 109.5 . . ?
C21 C23 H23A 109.5 . . ?
C21 C23 H23B 109.5 . . ?
H23A C23 H23B 109.5 . . ?
C21 C23 H23C 109.5 . . ?
H23A C23 H23C 109.5 . . ?
H23B C23 H23C 109.5 . . ?
C21 C24 H24A 109.5 . . ?
C21 C24 H24B 109.5 . . ?
H24A C24 H24B 109.5 . . ?
C21 C24 H24C 109.5 . . ?
H24A C24 H24C 109.5 . . ?
H24B C24 H24C 109.5 . . ?
C27 C25 C26 110.4(10) . . ?
C27 C25 C28 107.3(10) . . ?
C26 C25 C28 106.2(9) . . ?
C27 C25 P2 110.0(8) . . ?
C26 C25 P2 112.1(6) . . ?
C28 C25 P2 110.6(8) . . ?
C25 C26 H26A 109.5 . . ?
C25 C26 H26B 109.5 . . ?
H26A C26 H26B 109.5 . . ?
C25 C26 H26C 109.5 . . ?
H26A C26 H26C 109.5 . . ?
H26B C26 H26C 109.5 . . ?
C25 C27 H27A 109.5 . . ?
C25 C27 H27B 109.5 . . ?
H27A C27 H27B 109.5 . . ?
C25 C27 H27C 109.5 . . ?
H27A C27 H27C 109.5 . . ?
H27B C27 H27C 109.5 . . ?
C25 C28 H28A 109.5 . . ?
C25 C28 H28B 109.5 . . ?
H28A C28 H28B 109.5 . . ?
C25 C28 H28C 109.5 . . ?
H28A C28 H28C 109.5 . . ?
H28B C28 H28C 109.5 . . ?
O1 C29 Ir1 177.5(9) . . ?
O1 C29 Ir1B 177.5(9) . . ?
C31 C30 C35 115.8(6) . . ?
C31 C30 B1 119.5(6) . . ?
C35 C30 B1 124.2(6) . . ?
C32 C31 C30 123.6(7) . . ?
C32 C31 H31 118.2 . . ?
C30 C31 H31 118.2 . . ?
C31 C32 C33 119.8(7) . . ?
C31 C32 C36 120.8(7) . . ?
C33 C32 C36 119.4(6) . . ?
C34 C33 C32 118.5(6) . . ?
C34 C33 H33 120.8 . . ?
C32 C33 H33 120.8 . . ?
C33 C34 C35 121.3(7) . . ?
C33 C34 C37 119.4(6) . . ?
C35 C34 C37 119.3(6) . . ?
C30 C35 C34 121.1(6) . . ?
C30 C35 H35 119.5 . . ?
C34 C35 H35 119.5 . . ?
F3 C36 F2 108.2(8) . . ?
F3 C36 F1 105.6(9) . . ?
F2 C36 F1 103.1(6) . . ?
F3 C36 C32 113.9(6) . . ?
F2 C36 C32 112.7(8) . . ?
F1 C36 C32 112.5(7) . . ?
F5 C37 F4 104.2(7) . . ?
F5 C37 F6 104.8(7) . . ?
F4 C37 F6 107.5(7) . . ?
F5 C37 C34 114.1(6) . . ?
F4 C37 C34 113.2(7) . . ?
F6 C37 C34 112.3(7) . . ?
C39 C38 C43 115.4(6) . . ?
C39 C38 B1 120.1(5) . . ?
C43 C38 B1 124.2(6) . . ?
C40 C39 C38 123.5(6) . . ?
C40 C39 H39 118.2 . . ?
C38 C39 H39 118.2 . . ?
C39 C40 C41 120.0(7) . . ?
C39 C40 C44 119.6(7) . . ?
C41 C40 C44 120.3(7) . . ?
C42 C41 C40 118.1(7) . . ?
C42 C41 H41 121.0 . . ?
C40 C41 H41 121.0 . . ?
C41 C42 C43 121.4(7) . . ?
C41 C42 C45 119.7(7) . . ?
C43 C42 C45 118.9(8) . . ?
C38 C43 C42 121.4(7) . . ?
C38 C43 H43 119.3 . . ?
C42 C43 H43 119.3 . . ?
F8 C44 F9 104.8(8) . . ?
F8 C44 F7 107.8(9) . . ?
F9 C44 F7 103.4(8) . . ?
F8 C44 C40 114.6(7) . . ?
F9 C44 C40 114.1(7) . . ?
F7 C44 C40 111.3(8) . . ?
F12 C45 F11 111.6(9) . . ?
F12 C45 F10 100.5(10) . . ?
F11 C45 F10 100.0(9) . . ?
F12 C45 C42 115.5(7) . . ?
F11 C45 C42 115.6(9) . . ?
F10 C45 C42 111.4(8) . . ?
C51 C46 C47 114.2(6) . . ?
C51 C46 B1 122.9(6) . . ?
C47 C46 B1 122.4(5) . . ?
C48 C47 C46 123.2(6) . . ?
C48 C47 H47 118.4 . . ?
C46 C47 H47 118.4 . . ?
C47 C48 C49 119.9(6) . . ?
C47 C48 C52 120.3(6) . . ?
C49 C48 C52 119.8(6) . . ?
C50 C49 C48 118.3(6) . . ?
C50 C49 H49 120.9 . . ?
C48 C49 H49 120.9 . . ?
C49 C50 C51 120.8(6) . . ?
C49 C50 C53 118.8(6) . . ?
C51 C50 C53 120.3(6) . . ?
C50 C51 C46 123.5(6) . . ?
C50 C51 H51 118.3 . . ?
C46 C51 H51 118.3 . . ?
F15 C52 F14 106.8(6) . . ?
F15 C52 F13 105.4(6) . . ?
F14 C52 F13 105.3(7) . . ?
F15 C52 C48 113.6(6) . . ?
F14 C52 C48 112.8(6) . . ?
F13 C52 C48 112.2(6) . . ?
F16 C53 F17 107.9(7) . . ?
F16 C53 F18 103.7(7) . . ?
F17 C53 F18 106.6(8) . . ?
F16 C53 C50 113.6(7) . . ?
F17 C53 C50 113.3(6) . . ?
F18 C53 C50 111.1(7) . . ?
C55 C54 C59 115.5(6) . . ?
C55 C54 B1 123.8(6) . . ?
C59 C54 B1 120.6(6) . . ?
C56 C55 C54 122.4(6) . . ?
C56 C55 H55 118.8 . . ?
C54 C55 H55 118.8 . . ?
C57 C56 C55 120.1(6) . . ?
C57 C56 C60 118.8(6) . . ?
C55 C56 C60 121.0(7) . . ?
C58 C57 C56 118.2(6) . . ?
C58 C57 H57 120.9 . . ?
C56 C57 H57 120.9 . . ?
C59 C58 C57 121.3(7) . . ?
C59 C58 C61 120.2(6) . . ?
C57 C58 C61 118.4(6) . . ?
C58 C59 C54 122.4(6) . . ?
C58 C59 H59 118.8 . . ?
C54 C59 H59 118.8 . . ?
F19 C60 F20 108.6(9) . . ?
F19 C60 F21 106.7(10) . . ?
F20 C60 F21 96.5(8) . . ?
F19 C60 C56 116.6(7) . . ?
F20 C60 C56 113.5(7) . . ?
F21 C60 C56 112.9(7) . . ?
F23 C61 F22 111.0(11) . . ?
F23B C61 F22B 109.0(11) . . ?
F23 C61 F24 104.1(10) . . ?
F22 C61 F24 103.2(10) . . ?
F23B C61 F24B 103.7(11) . . ?
F22B C61 F24B 101.7(10) . . ?
F23 C61 C58 114.7(10) . . ?
F23B C61 C58 115.5(10) . . ?
F22 C61 C58 113.8(10) . . ?
F22B C61 C58 113.7(11) . . ?
F24 C61 C58 109.0(9) . . ?
F24B C61 C58 111.8(8) . . ?
C38 B1 C30 103.6(5) . . ?
C38 B1 C46 113.2(5) . . ?
C30 B1 C46 115.6(6) . . ?
C38 B1 C54 109.7(5) . . ?
C30 B1 C54 112.3(5) . . ?
C46 B1 C54 102.6(5) . . ?

loop_
_geom_bond_atom_site_label_1
_geom_bond_atom_site_label_2
_geom_bond_distance
_geom_bond_site_symmetry_2
_geom_bond_publ_flag
Ir1 C29 1.915(10) . ?
Ir1 P2 2.3649(18) . ?
Ir1 Ge1 2.3673(9) . ?
Ir1 P1 2.3826(17) . ?
Ir1B P2 2.332(2) . ?
Ir1B P1 2.412(2) . ?
Ir1B C29 2.540(11) . ?
Ir1B Ge1 2.587(2) . ?
P1 C9 1.828(8) . ?
P1 C17 1.890(8) . ?
P1 C13 1.897(8) . ?
P2 C12 1.836(7) . ?
P2 C25 1.862(9) . ?
P2 C21 1.914(10) . ?
Ge1 N1 1.805(6) . ?
Ge1 N2 1.821(6) . ?
N1 C1 1.403(9) . ?
N1 C7 1.468(10) . ?
N2 C6 1.397(10) . ?
N2 C10 1.465(9) . ?
O1 C29 1.168(11) . ?
C1 C6 1.389(11) . ?
C1 C2 1.391(11) . ?
C2 C3 1.395(13) . ?
C2 H2 0.9500 . ?
C3 C4 1.359(14) . ?
C3 H3 0.9500 . ?
C4 C5 1.363(13) . ?
C4 H4 0.9500 . ?
C5 C6 1.396(11) . ?
C5 H5 0.9500 . ?
C7 C8 1.511(11) . ?
C7 H7A 0.9900 . ?
C7 H7B 0.9900 . ?
C8 C9 1.546(11) . ?
C8 H8A 0.9900 . ?
C8 H8B 0.9900 . ?
C9 H9A 0.9900 . ?
C9 H9B 0.9900 . ?
C10 C11 1.501(11) . ?
C10 H10A 0.9900 . ?
C10 H10B 0.9900 . ?
C11 C12 1.535(10) . ?
C11 H11A 0.9900 . ?
C11 H11B 0.9900 . ?
C12 H12A 0.9900 . ?
C12 H12B 0.9900 . ?
C13 C16 1.476(14) . ?
C13 C15 1.530(11) . ?
C13 C14 1.585(16) . ?
C14 H14A 0.9800 . ?
C14 H14B 0.9800 . ?
C14 H14C 0.9800 . ?
C15 H15A 0.9800 . ?
C15 H15B 0.9800 . ?
C15 H15C 0.9800 . ?
C16 H16A 0.9800 . ?
C16 H16B 0.9800 . ?
C16 H16C 0.9800 . ?
C17 C19 1.501(13) . ?
C17 C20 1.541(11) . ?
C17 C18 1.553(13) . ?
C18 H18A 0.9800 . ?
C18 H18B 0.9800 . ?
C18 H18C 0.9800 . ?
C19 H19A 0.9800 . ?
C19 H19B 0.9800 . ?
C19 H19C 0.9800 . ?
C20 H20A 0.9800 . ?
C20 H20B 0.9800 . ?
C20 H20C 0.9800 . ?
C21 C24 1.456(14) . ?
C21 C23 1.542(14) . ?
C21 C22 1.652(16) . ?
C22 H22A 0.9800 . ?
C22 H22B 0.9800 . ?
C22 H22C 0.9800 . ?
C23 H23A 0.9800 . ?
C23 H23B 0.9800 . ?
C23 H23C 0.9800 . ?
C24 H24A 0.9800 . ?
C24 H24B 0.9800 . ?
C24 H24C 0.9800 . ?
C25 C27 1.464(15) . ?
C25 C26 1.540(12) . ?
C25 C28 1.614(15) . ?
C26 H26A 0.9800 . ?
C26 H26B 0.9800 . ?
C26 H26C 0.9800 . ?
C27 H27A 0.9800 . ?
C27 H27B 0.9800 . ?
C27 H27C 0.9800 . ?
C28 H28A 0.9800 . ?
C28 H28B 0.9800 . ?
C28 H28C 0.9800 . ?
C30 C31 1.394(9) . ?
C30 C35 1.401(10) . ?
C30 B1 1.633(9) . ?
C31 C32 1.380(9) . ?
C31 H31 0.9500 . ?
C32 C33 1.393(11) . ?
C32 C36 1.498(11) . ?
C33 C34 1.374(10) . ?
C33 H33 0.9500 . ?
C34 C35 1.406(9) . ?
C34 C37 1.502(10) . ?
C35 H35 0.9500 . ?
C36 F3 1.305(10) . ?
C36 F2 1.324(10) . ?
C36 F1 1.332(10) . ?
C37 F5 1.314(9) . ?
C37 F4 1.318(9) . ?
C37 F6 1.324(9) . ?
C38 C39 1.395(9) . ?
C38 C43 1.397(9) . ?
C38 B1 1.632(10) . ?
C39 C40 1.379(9) . ?
C39 H39 0.9500 . ?
C40 C41 1.393(10) . ?
C40 C44 1.487(11) . ?
C41 C42 1.368(11) . ?
C41 H41 0.9500 . ?
C42 C43 1.405(10) . ?
C42 C45 1.496(11) . ?
C43 H43 0.9500 . ?
C44 F8 1.292(10) . ?
C44 F9 1.317(9) . ?
C44 F7 1.326(11) . ?
C45 F12 1.252(10) . ?
C45 F11 1.267(11) . ?
C45 F10 1.337(13) . ?
C46 C51 1.399(9) . ?
C46 C47 1.408(9) . ?
C46 B1 1.636(9) . ?
C47 C48 1.392(9) . ?
C47 H47 0.9500 . ?
C48 C49 1.393(9) . ?
C48 C52 1.484(10) . ?
C49 C50 1.378(9) . ?
C49 H49 0.9500 . ?
C50 C51 1.379(9) . ?
C50 C53 1.496(10) . ?
C51 H51 0.9500 . ?
C52 F15 1.325(9) . ?
C52 F14 1.329(9) . ?
C52 F13 1.332(9) . ?
C53 F16 1.305(9) . ?
C53 F17 1.308(9) . ?
C53 F18 1.342(10) . ?
C54 C55 1.401(9) . ?
C54 C59 1.402(9) . ?
C54 B1 1.655(10) . ?
C55 C56 1.388(9) . ?
C55 H55 0.9500 . ?
C56 C57 1.388(10) . ?
C56 C60 1.486(10) . ?
C57 C58 1.383(10) . ?
C57 H57 0.9500 . ?
C58 C59 1.366(9) . ?
C58 C61 1.506(11) . ?
C59 H59 0.9500 . ?
C60 F19 1.203(10) . ?
C60 F20 1.303(10) . ?
C60 F21 1.307(11) . ?
C61 F23 1.256(11) . ?
C61 F23B 1.264(11) . ?
C61 F22 1.268(12) . ?
C61 F22B 1.274(12) . ?
C61 F24 1.323(11) . ?
C61 F24B 1.334(11) . ?

loop_
_geom_torsion_atom_site_label_1
_geom_torsion_atom_site_label_2
_geom_torsion_atom_site_label_3
_geom_torsion_atom_site_label_4
_geom_torsion
_geom_torsion_site_symmetry_1
_geom_torsion_site_symmetry_2
_geom_torsion_site_symmetry_3
_geom_torsion_site_symmetry_4
_geom_torsion_publ_flag
N2 Ge1 N1 C1 2.6(5) . . . . ?
Ir1 Ge1 N1 C1 -175.0(4) . . . . ?
Ir1B Ge1 N1 C1 167.2(4) . . . . ?
N2 Ge1 N1 C7 173.3(6) . . . . ?
Ir1 Ge1 N1 C7 -4.3(8) . . . . ?
Ir1B Ge1 N1 C7 -22.1(8) . . . . ?
N1 Ge1 N2 C6 -3.7(5) . . . . ?
Ir1 Ge1 N2 C6 173.7(3) . . . . ?
Ir1B Ge1 N2 C6 -171.1(4) . . . . ?
N1 Ge1 N2 C10 176.4(6) . . . . ?
Ir1 Ge1 N2 C10 -6.3(8) . . . . ?
Ir1B Ge1 N2 C10 8.9(7) . . . . ?
C7 N1 C1 C6 -172.5(6) . . . . ?
Ge1 N1 C1 C6 -0.9(8) . . . . ?
C7 N1 C1 C2 7.3(11) . . . . ?
Ge1 N1 C1 C2 178.8(6) . . . . ?
C6 C1 C2 C3 1.4(12) . . . . ?
N1 C1 C2 C3 -178.3(7) . . . . ?
C1 C2 C3 C4 0.6(13) . . . . ?
C2 C3 C4 C5 -1.9(14) . . . . ?
C3 C4 C5 C6 1.0(13) . . . . ?
C2 C1 C6 C5 -2.3(11) . . . . ?
N1 C1 C6 C5 177.5(7) . . . . ?
C2 C1 C6 N2 178.2(7) . . . . ?
N1 C1 C6 N2 -2.0(9) . . . . ?
C4 C5 C6 C1 1.0(12) . . . . ?
C4 C5 C6 N2 -179.5(7) . . . . ?
C10 N2 C6 C1 -176.0(6) . . . . ?
Ge1 N2 C6 C1 4.0(8) . . . . ?
C10 N2 C6 C5 4.4(11) . . . . ?
Ge1 N2 C6 C5 -175.5(6) . . . . ?
C1 N1 C7 C8 177.5(6) . . . . ?
Ge1 N1 C7 C8 7.5(10) . . . . ?
N1 C7 C8 C9 67.9(9) . . . . ?
C7 C8 C9 P1 -117.0(7) . . . . ?
C17 P1 C9 C8 155.0(7) . . . . ?
C13 P1 C9 C8 -90.5(7) . . . . ?
Ir1 P1 C9 C8 30.5(7) . . . . ?
Ir1B P1 C9 C8 43.3(8) . . . . ?
C6 N2 C10 C11 -179.4(6) . . . . ?
Ge1 N2 C10 C11 0.5(10) . . . . ?
N2 C10 C11 C12 70.7(8) . . . . ?
C10 C11 C12 P2 -128.8(6) . . . . ?
C25 P2 C12 C11 176.2(7) . . . . ?
C21 P2 C12 C11 -68.3(7) . . . . ?
Ir1B P2 C12 C11 38.1(6) . . . . ?
Ir1 P2 C12 C11 55.2(6) . . . . ?
C9 P1 C13 C16 167.5(9) . . . . ?
C17 P1 C13 C16 -85.3(9) . . . . ?
Ir1 P1 C13 C16 46.7(9) . . . . ?
Ir1B P1 C13 C16 30.2(10) . . . . ?
C9 P1 C13 C15 -66.5(8) . . . . ?
C17 P1 C13 C15 40.7(9) . . . . ?
Ir1 P1 C13 C15 172.6(7) . . . . ?
Ir1B P1 C13 C15 156.1(7) . . . . ?
C9 P1 C13 C14 48.6(8) . . . . ?
C17 P1 C13 C14 155.8(7) . . . . ?
Ir1 P1 C13 C14 -72.2(8) . . . . ?
Ir1B P1 C13 C14 -88.7(8) . . . . ?
C9 P1 C17 C19 -75.7(7) . . . . ?
C13 P1 C17 C19 174.2(7) . . . . ?
Ir1 P1 C17 C19 45.0(7) . . . . ?
Ir1B P1 C17 C19 50.7(7) . . . . ?
C9 P1 C17 C20 44.1(7) . . . . ?
C13 P1 C17 C20 -66.0(7) . . . . ?
Ir1 P1 C17 C20 164.8(5) . . . . ?
Ir1B P1 C17 C20 170.5(6) . . . . ?
C9 P1 C17 C18 165.2(7) . . . . ?
C13 P1 C17 C18 55.1(7) . . . . ?
Ir1 P1 C17 C18 -74.2(7) . . . . ?
Ir1B P1 C17 C18 -68.5(7) . . . . ?
C12 P2 C25 C27 -48.8(9) . . . . ?
C21 P2 C25 C27 -160.1(8) . . . . ?
Ir1B P2 C25 C27 80.0(8) . . . . ?
Ir1 P2 C25 C27 70.9(8) . . . . ?
C12 P2 C25 C26 -172.1(8) . . . . ?
C21 P2 C25 C26 76.6(9) . . . . ?
Ir1B P2 C25 C26 -43.3(10) . . . . ?
Ir1 P2 C25 C26 -52.4(9) . . . . ?
C12 P2 C25 C28 69.6(8) . . . . ?
C21 P2 C25 C28 -41.7(9) . . . . ?
Ir1B P2 C25 C28 -161.6(6) . . . . ?
Ir1 P2 C25 C28 -170.7(7) . . . . ?
C35 C30 C31 C32 -1.2(10) . . . . ?
B1 C30 C31 C32 171.1(6) . . . . ?
C30 C31 C32 C33 2.6(11) . . . . ?
C30 C31 C32 C36 -176.3(7) . . . . ?
C31 C32 C33 C34 -2.9(11) . . . . ?
C36 C32 C33 C34 176.0(7) . . . . ?
C32 C33 C34 C35 2.0(11) . . . . ?
C32 C33 C34 C37 -176.6(7) . . . . ?
C31 C30 C35 C34 0.3(9) . . . . ?
B1 C30 C35 C34 -171.7(6) . . . . ?
C33 C34 C35 C30 -0.7(10) . . . . ?
C37 C34 C35 C30 177.9(6) . . . . ?
C31 C32 C36 F3 0.3(12) . . . . ?
C33 C32 C36 F3 -178.6(8) . . . . ?
C31 C32 C36 F2 -123.5(8) . . . . ?
C33 C32 C36 F2 57.6(10) . . . . ?
C31 C32 C36 F1 120.5(8) . . . . ?
C33 C32 C36 F1 -58.4(11) . . . . ?
C33 C34 C37 F5 -140.4(7) . . . . ?
C35 C34 C37 F5 40.9(10) . . . . ?
C33 C34 C37 F4 -21.5(10) . . . . ?
C35 C34 C37 F4 159.8(7) . . . . ?
C33 C34 C37 F6 100.5(8) . . . . ?
C35 C34 C37 F6 -78.2(9) . . . . ?
C43 C38 C39 C40 0.3(10) . . . . ?
B1 C38 C39 C40 -173.3(6) . . . . ?
C38 C39 C40 C41 -2.7(11) . . . . ?
C38 C39 C40 C44 174.2(7) . . . . ?
C39 C40 C41 C42 1.5(11) . . . . ?
C44 C40 C41 C42 -175.3(7) . . . . ?
C40 C41 C42 C43 1.9(10) . . . . ?
C40 C41 C42 C45 -176.9(7) . . . . ?
C39 C38 C43 C42 3.1(9) . . . . ?
B1 C38 C43 C42 176.4(6) . . . . ?
C41 C42 C43 C38 -4.3(10) . . . . ?
C45 C42 C43 C38 174.5(7) . . . . ?
C39 C40 C44 F8 31.5(12) . . . . ?
C41 C40 C44 F8 -151.7(8) . . . . ?
C39 C40 C44 F9 152.3(7) . . . . ?
C41 C40 C44 F9 -30.9(11) . . . . ?
C39 C40 C44 F7 -91.2(10) . . . . ?
C41 C40 C44 F7 85.6(10) . . . . ?
C41 C42 C45 F12 112.9(11) . . . . ?
C43 C42 C45 F12 -65.9(13) . . . . ?
C41 C42 C45 F11 -20.1(13) . . . . ?
C43 C42 C45 F11 161.2(9) . . . . ?
C41 C42 C45 F10 -133.3(9) . . . . ?
C43 C42 C45 F10 47.9(11) . . . . ?
C51 C46 C47 C48 -0.6(9) . . . . ?
B1 C46 C47 C48 -172.4(6) . . . . ?
C46 C47 C48 C49 0.2(9) . . . . ?
C46 C47 C48 C52 -179.7(6) . . . . ?
C47 C48 C49 C50 0.0(9) . . . . ?
C52 C48 C49 C50 179.8(6) . . . . ?
C48 C49 C50 C51 0.4(9) . . . . ?
C48 C49 C50 C53 -177.3(6) . . . . ?
C49 C50 C51 C46 -1.0(10) . . . . ?
C53 C50 C51 C46 176.7(6) . . . . ?
C47 C46 C51 C50 1.0(9) . . . . ?
B1 C46 C51 C50 172.7(6) . . . . ?
C47 C48 C52 F15 -154.3(6) . . . . ?
C49 C48 C52 F15 25.9(9) . . . . ?
C47 C48 C52 F14 -32.6(9) . . . . ?
C49 C48 C52 F14 147.6(7) . . . . ?
C47 C48 C52 F13 86.2(8) . . . . ?
C49 C48 C52 F13 -93.6(8) . . . . ?
C49 C50 C53 F16 -28.1(10) . . . . ?
C51 C50 C53 F16 154.1(7) . . . . ?
C49 C50 C53 F17 -151.7(7) . . . . ?
C51 C50 C53 F17 30.5(10) . . . . ?
C49 C50 C53 F18 88.3(9) . . . . ?
C51 C50 C53 F18 -89.5(9) . . . . ?
C59 C54 C55 C56 2.1(9) . . . . ?
B1 C54 C55 C56 178.0(6) . . . . ?
C54 C55 C56 C57 -2.6(10) . . . . ?
C54 C55 C56 C60 -180.0(6) . . . . ?
C55 C56 C57 C58 1.8(10) . . . . ?
C60 C56 C57 C58 179.3(7) . . . . ?
C56 C57 C58 C59 -0.7(11) . . . . ?
C56 C57 C58 C61 -179.1(7) . . . . ?
C57 C58 C59 C54 0.4(11) . . . . ?
C61 C58 C59 C54 178.7(7) . . . . ?
C55 C54 C59 C58 -1.0(10) . . . . ?
B1 C54 C59 C58 -177.0(6) . . . . ?
C57 C56 C60 F19 -84.4(12) . . . . ?
C55 C56 C60 F19 93.0(12) . . . . ?
C57 C56 C60 F20 43.0(10) . . . . ?
C55 C56 C60 F20 -139.6(8) . . . . ?
C57 C56 C60 F21 151.5(8) . . . . ?
C55 C56 C60 F21 -31.1(11) . . . . ?
C59 C58 C61 F23 158.9(17) . . . . ?
C57 C58 C61 F23 -22.7(18) . . . . ?
C59 C58 C61 F23B -17(2) . . . . ?
C57 C58 C61 F23B 161.3(19) . . . . ?
C59 C58 C61 F22 -71.8(18) . . . . ?
C57 C58 C61 F22 106.6(17) . . . . ?
C59 C58 C61 F22B 110.1(17) . . . . ?
C57 C58 C61 F22B -71.5(18) . . . . ?
C59 C58 C61 F24 42.7(13) . . . . ?
C57 C58 C61 F24 -138.9(11) . . . . ?
C59 C58 C61 F24B -135.4(11) . . . . ?
C57 C58 C61 F24B 43.0(13) . . . . ?
C39 C38 B1 C30 76.9(7) . . . . ?
C43 C38 B1 C30 -96.2(7) . . . . ?
C39 C38 B1 C46 -157.1(6) . . . . ?
C43 C38 B1 C46 29.8(9) . . . . ?
C39 C38 B1 C54 -43.2(8) . . . . ?
C43 C38 B1 C54 143.7(6) . . . . ?
C31 C30 B1 C38 -76.4(7) . . . . ?
C35 C30 B1 C38 95.3(7) . . . . ?
C31 C30 B1 C46 159.2(6) . . . . ?
C35 C30 B1 C46 -29.2(9) . . . . ?
C31 C30 B1 C54 42.0(8) . . . . ?
C35 C30 B1 C54 -146.4(6) . . . . ?
C51 C46 B1 C38 32.2(8) . . . . ?
C47 C46 B1 C38 -156.8(6) . . . . ?
C51 C46 B1 C30 151.5(6) . . . . ?
C47 C46 B1 C30 -37.5(8) . . . . ?
C51 C46 B1 C54 -85.9(7) . . . . ?
C47 C46 B1 C54 85.1(7) . . . . ?
C55 C54 B1 C38 140.9(6) . . . . ?
C59 C54 B1 C38 -43.4(8) . . . . ?
C55 C54 B1 C30 26.2(9) . . . . ?
C59 C54 B1 C30 -158.1(6) . . . . ?
C55 C54 B1 C46 -98.5(7) . . . . ?
C59 C54 B1 C46 77.1(7) . . . . ?
